data_4305250
loop_
_publ_author_name
'Emerson D. Genuis'
'Joel A. Kelly'
'Malay Patel'
'Robert McDonald'
'Michael J. Ferguson'
'Grace Greidanus-Strom'

_publ_contact_author_address
; Department of Chemistry
  University of Alberta
  Edmonton, Alberta T6G 2G2
  Canada
;
_publ_contact_author_email grace.strom@kingsu.ca
_publ_contact_author_name 'Dr. Grace Greidanus-Strom'
_publ_contact_author_phone 1(780)4653500
_publ_section_title
;
Coordination Polymers from the Self-Assembly of Silver(I) Salts and Two
Nonlinear Aliphatic Dinitrile Ligands, cis-1,3-Cyclopentanedicarbonitrile
and cis-1,3-Bis(cyanomethyl)cyclopentane: Synthesis, Structures, and
Photoluminescent Properties
;
_journal_name_full 'Inorganic Chemistry'
_journal_page_first 6184
_journal_page_last 6194
_journal_paper_doi 10.1021/ic800069f
_journal_volume 47
_journal_year 2008
_chemical_formula_moiety 'C18 H24 Ag N4, F6 Sb'
_chemical_formula_sum 'C18 H24 Ag F6 N4 Sb'
_chemical_formula_weight 640.03
_chemical_name_systematic
;
 ?
;
_space_group_IT_number 87
_symmetry_cell_setting tetragonal
_symmetry_space_group_name_Hall '-I 4'
_symmetry_space_group_name_H-M 'I 4/m'
_atom_sites_solution_hydrogens geom
_atom_sites_solution_primary direct
_atom_sites_solution_secondary difmap
_audit_creation_method SHELXL-97
_cell_angle_alpha 90.00
_cell_angle_beta 90.00
_cell_angle_gamma 90.00
_cell_formula_units_Z 4
_cell_length_a 11.2163(10)
_cell_length_b 11.2163(10)
_cell_length_c 18.286(3)
_cell_measurement_reflns_used 4618
_cell_measurement_temperature 193(2)
_cell_measurement_theta_max 26.25
_cell_measurement_theta_min 3.40
_cell_volume 2300.5(5)
_computing_cell_refinement 'Bruker SAINT (Bruker, 1997)'
_computing_data_collection 'Bruker SMART (Bruker, 1997)'
_computing_data_reduction 'Bruker SAINT (Bruker, 1997)'
_computing_molecular_graphics 'Bruker SHELXTL (Bruker, 1997)'
_computing_publication_material 'Bruker SHELXTL (Bruker, 1997)'
_computing_structure_refinement 'SHELXL-97 (Sheldrick, 1997)'
_computing_structure_solution 'SHELXS-97 (Sheldrick, 1990)'
_diffrn_ambient_temperature 193(2)
_diffrn_detector_area_resol_mean 8.192
_diffrn_measured_fraction_theta_full 0.996
_diffrn_measured_fraction_theta_max 0.996
_diffrn_measurement_device_type 'Bruker PLATFORM diffractometer/SMART 1000 CCD area detector'
_diffrn_measurement_method '\w scans'
_diffrn_radiation_monochromator graphite
_diffrn_radiation_source 'fine-focus sealed tube'
_diffrn_radiation_type MoK\a
_diffrn_radiation_wavelength 0.71073
_diffrn_reflns_av_R_equivalents 0.0402
_diffrn_reflns_av_sigmaI/netI 0.0213
_diffrn_reflns_limit_h_max 13
_diffrn_reflns_limit_h_min -13
_diffrn_reflns_limit_k_max 13
_diffrn_reflns_limit_k_min -13
_diffrn_reflns_limit_l_max 22
_diffrn_reflns_limit_l_min -22
_diffrn_reflns_number 8827
_diffrn_reflns_theta_full 26.30
_diffrn_reflns_theta_max 26.30
_diffrn_reflns_theta_min 2.13
_diffrn_standards_decay_% 0
_diffrn_standards_interval_time 0
_diffrn_standards_number 0
_exptl_absorpt_coefficient_mu 2.085
_exptl_absorpt_correction_T_max 0.5352
_exptl_absorpt_correction_T_min 0.4235
_exptl_absorpt_correction_type multi-scan
_exptl_absorpt_process_details 'SADABS (Sheldrick, 1996)'
_exptl_crystal_colour colourless
_exptl_crystal_density_diffrn 1.848
_exptl_crystal_density_method 'not measured'
_exptl_crystal_description fragment
_exptl_crystal_F_000 1248
_exptl_crystal_size_max 0.45
_exptl_crystal_size_mid 0.37
_exptl_crystal_size_min 0.30
_refine_diff_density_max 1.264
_refine_diff_density_min -1.783
_refine_diff_density_rms 0.176
_refine_ls_extinction_coef 0.0012(3)
_refine_ls_extinction_expression Fc^*^=kFc[1+0.001xFc^2^\l^3^/sin(2\q)]^-1/4^
_refine_ls_extinction_method SHELXL
_refine_ls_goodness_of_fit_ref 1.328
_refine_ls_hydrogen_treatment constr
_refine_ls_matrix_type full
_refine_ls_number_parameters 115
_refine_ls_number_reflns 1204
_refine_ls_number_restraints 15
_refine_ls_restrained_S_all 1.319
_refine_ls_R_factor_all 0.0489
_refine_ls_R_factor_gt 0.0483
_refine_ls_shift/su_max 0.000
_refine_ls_shift/su_mean 0.000
_refine_ls_structure_factor_coef Fsqd
_refine_ls_weighting_details 'calc w=1/[\s^2^(Fo^2^)+(0.0545P)^2^+24.7562P] where P=(Fo^2^+2Fc^2^)/3'
_refine_ls_weighting_scheme calc
_refine_ls_wR_factor_gt 0.1479
_refine_ls_wR_factor_ref 0.1482
_reflns_number_gt 1178
_reflns_number_total 1204
_reflns_threshold_expression I>2\s(I)
_cod_data_source_file ic800069f-file001_6.cif
_cod_data_source_block 7c
_cod_depositor_comments
;
The following automatic conversions were performed:
'_symmetry_cell_setting' value 'Tetragonal' changed to 'tetragonal'
according to '/home/saulius/struct/CIF-dictionaries/cif_core.dic'
dictionary named 'cif_core.dic' version 2.4.1 from 2010-06-29.

Automatic conversion script
Id: cif_fix_enum 1527 2010-12-29 10:47:43Z saulius 
;
_cod_database_code 4305250

loop_
_symmetry_equiv_pos_as_xyz
'x, y, z'
'-x, -y, z'
'-y, x, z'
'y, -x, z'
'x+1/2, y+1/2, z+1/2'
'-x+1/2, -y+1/2, z+1/2'
'-y+1/2, x+1/2, z+1/2'
'y+1/2, -x+1/2, z+1/2'
'-x, -y, -z'
'x, y, -z'
'y, -x, -z'
'-y, x, -z'
'-x+1/2, -y+1/2, -z+1/2'
'x+1/2, y+1/2, -z+1/2'
'y+1/2, -x+1/2, -z+1/2'
'-y+1/2, x+1/2, -z+1/2'

loop_
_atom_site_label
_atom_site_type_symbol
_atom_site_fract_x
_atom_site_fract_y
_atom_site_fract_z
_atom_site_U_iso_or_equiv
_atom_site_adp_type
_atom_site_occupancy
_atom_site_symmetry_multiplicity
_atom_site_calc_flag
_atom_site_refinement_flags
_atom_site_disorder_assembly
_atom_site_disorder_group
Ag Ag 0.5000 0.0000 0.2500 0.0398(4) Uani 1 4 d S . .
N1A N 0.4142(7) 0.1458(7) 0.3180(5) 0.0430(18) Uani 0.70 1 d PD . 1
C1A C 0.3455(9) 0.2138(9) 0.3371(4) 0.0374(18) Uani 0.70 1 d PD . 1
C2A C 0.2568(9) 0.3004(9) 0.3620(4) 0.046(2) Uani 0.70 1 d PD . 1
H2AA H 0.1941 0.3093 0.3243 0.055 Uiso 0.70 1 calc PR . 1
H2AB H 0.2954 0.3790 0.3689 0.055 Uiso 0.70 1 calc PR . 1
C3A C 0.2840(16) 0.2586(13) 0.5000 0.033(3) Uani 0.70 2 d SPD . 1
H3AA H 0.3344 0.1862 0.5000 0.040 Uiso 0.70 2 calc SPR . 1
H3AB H 0.3358 0.3300 0.5000 0.040 Uiso 0.70 2 calc SPR . 1
C4A C 0.1994(8) 0.2595(8) 0.4350(4) 0.0361(17) Uani 0.70 1 d PD . 1
H4A H 0.1647 0.1780 0.4285 0.043 Uiso 0.70 1 calc PR . 1
C5A C 0.1001(10) 0.3464(12) 0.4592(5) 0.056(3) Uani 0.70 1 d PD . 1
H5AA H 0.1163 0.4275 0.4403 0.068 Uiso 0.70 1 calc PR . 1
H5AB H 0.0218 0.3196 0.4403 0.068 Uiso 0.70 1 calc PR . 1
N1B N 0.3521(15) 0.0858(15) 0.1818(9) 0.037(4) Uani 0.30 1 d PD . 2
C1B C 0.2839(17) 0.1551(16) 0.1636(9) 0.0374(18) Uani 0.30 1 d PD . 2
C2B C 0.1973(17) 0.2432(17) 0.1381(5) 0.046(2) Uani 0.30 1 d PD . 2
H2BA H 0.1875 0.3059 0.1757 0.055 Uiso 0.30 1 calc PR . 2
H2BB H 0.1191 0.2041 0.1307 0.055 Uiso 0.30 1 calc PR . 2
C3B C 0.239(4) 0.217(2) 0.0000 0.033(3) Uani 0.30 2 d SPD . 2
H3BA H 0.3108 0.1653 0.0000 0.040 Uiso 0.30 2 calc SPR . 2
H3BB H 0.1670 0.1655 0.0000 0.040 Uiso 0.30 2 calc SPR . 2
C4B C 0.2391(14) 0.3007(16) 0.0653(6) 0.0361(17) Uani 0.30 1 d PD . 2
H4B H 0.3209 0.3343 0.0719 0.043 Uiso 0.30 1 calc PR . 2
C5B C 0.153(2) 0.4012(19) 0.0413(10) 0.056(3) Uani 0.30 1 d PD . 2
H5BA H 0.0721 0.3860 0.0602 0.068 Uiso 0.30 1 calc PR . 2
H5BB H 0.1812 0.4791 0.0602 0.068 Uiso 0.30 1 calc PR . 2
Sb Sb 0.0000 0.0000 0.28553(5) 0.0354(3) Uani 1 4 d SD . .
F1 F 0.0000 0.0000 0.3855(5) 0.064(2) Uani 1 4 d S A .
F2 F 0.0000 0.0000 0.1822(5) 0.064(3) Uani 1 4 d S A .
F3A F 0.1478(10) 0.0731(17) 0.2824(8) 0.070(4) Uani 0.50 1 d PD A 1
F3B F 0.0914(16) 0.1372(12) 0.2831(14) 0.088(10) Uani 0.30 1 d PD A 2
F3C F 0.013(2) 0.1633(9) 0.297(2) 0.100(16) Uani 0.20 1 d PD A 3

loop_
_atom_site_aniso_label
_atom_site_aniso_U_11
_atom_site_aniso_U_22
_atom_site_aniso_U_33
_atom_site_aniso_U_23
_atom_site_aniso_U_13
_atom_site_aniso_U_12
Ag 0.0419(4) 0.0419(4) 0.0355(6) 0.000 0.000 0.000
N1A 0.046(4) 0.045(4) 0.037(4) -0.005(4) 0.000(4) 0.003(4)
C1A 0.049(5) 0.044(5) 0.020(4) 0.000(3) -0.002(3) 0.000(4)
C2A 0.063(7) 0.051(7) 0.022(3) 0.002(4) 0.006(4) 0.016(5)
C3A 0.039(9) 0.037(7) 0.024(4) 0.000 0.000 0.002(6)
C4A 0.039(5) 0.049(5) 0.021(3) -0.001(3) 0.001(3) 0.002(3)
C5A 0.056(6) 0.082(7) 0.031(5) 0.002(5) -0.004(4) 0.028(5)
N1B 0.041(9) 0.045(10) 0.025(8) -0.002(7) -0.003(7) 0.003(8)
C1B 0.049(5) 0.044(5) 0.020(4) 0.000(3) -0.002(3) 0.000(4)
C2B 0.063(7) 0.051(7) 0.022(3) 0.002(4) 0.006(4) 0.016(5)
C3B 0.039(9) 0.037(7) 0.024(4) 0.000 0.000 0.002(6)
C4B 0.039(5) 0.049(5) 0.021(3) -0.001(3) 0.001(3) 0.002(3)
C5B 0.056(6) 0.082(7) 0.031(5) 0.002(5) -0.004(4) 0.028(5)
Sb 0.0368(4) 0.0368(4) 0.0326(5) 0.000 0.000 0.000
F1 0.076(4) 0.076(4) 0.041(5) 0.000 0.000 0.000
F2 0.082(4) 0.082(4) 0.028(4) 0.000 0.000 0.000
F3A 0.041(7) 0.094(11) 0.074(8) -0.017(8) 0.003(6) -0.025(7)
F3B 0.11(2) 0.09(2) 0.065(13) -0.010(15) 0.019(17) -0.060(19)
F3C 0.18(5) 0.017(11) 0.10(3) 0.021(13) -0.01(4) -0.01(2)

loop_
_atom_type_symbol
_atom_type_description
_atom_type_scat_dispersion_real
_atom_type_scat_dispersion_imag
_atom_type_scat_source
C C 0.0033 0.0016 'International Tables Vol C Tables 4.2.6.8 and 6.1.1.4'
H H 0.0000 0.0000 'International Tables Vol C Tables 4.2.6.8 and 6.1.1.4'
N N 0.0061 0.0033 'International Tables Vol C Tables 4.2.6.8 and 6.1.1.4'
F F 0.0171 0.0103 'International Tables Vol C Tables 4.2.6.8 and 6.1.1.4'
Ag Ag -0.8971 1.1015 'International Tables Vol C Tables 4.2.6.8 and 6.1.1.4'
Sb Sb -0.5866 1.5461 'International Tables Vol C Tables 4.2.6.8 and 6.1.1.4'

loop_
_geom_angle_atom_site_label_1
_geom_angle_atom_site_label_2
_geom_angle_atom_site_label_3
_geom_angle
_geom_angle_site_symmetry_1
_geom_angle_site_symmetry_3
_geom_angle_publ_flag
N1A Ag N1A 107.5(2) . 16_545 ?
N1A Ag N1A 107.5(2) . 15 ?
N1A Ag N1A 113.5(4) 16_545 15 ?
N1A Ag N1A 113.5(4) . 2_655 ?
N1A Ag N1A 107.5(2) 16_545 2_655 ?
N1A Ag N1A 107.5(2) 15 2_655 ?
N1A Ag N1B 71.8(5) . . ?
N1A Ag N1B 50.0(5) 16_545 . ?
N1A Ag N1B 92.6(5) 15 . ?
N1A Ag N1B 155.5(5) 2_655 . ?
N1A Ag N1B 50.0(5) . 15 ?
N1A Ag N1B 155.5(5) 16_545 15 ?
N1A Ag N1B 71.8(5) 15 15 ?
N1A Ag N1B 92.6(5) 2_655 15 ?
N1B Ag N1B 107.3(4) . 15 ?
N1A Ag N1B 92.6(5) . 16_545 ?
N1A Ag N1B 71.8(5) 16_545 16_545 ?
N1A Ag N1B 155.5(5) 15 16_545 ?
N1A Ag N1B 50.0(5) 2_655 16_545 ?
N1B Ag N1B 107.3(4) . 16_545 ?
N1B Ag N1B 114.0(9) 15 16_545 ?
N1A Ag N1B 155.5(5) . 2_655 ?
N1A Ag N1B 92.6(5) 16_545 2_655 ?
N1A Ag N1B 50.0(5) 15 2_655 ?
N1A Ag N1B 71.8(5) 2_655 2_655 ?
N1B Ag N1B 114.0(9) . 2_655 ?
N1B Ag N1B 107.3(4) 15 2_655 ?
N1B Ag N1B 107.3(4) 16_545 2_655 ?
C1A N1A Ag 159.7(8) . . ?
N1A C1A C2A 179.6(11) . . ?
C1A C2A C4A 110.7(7) . . ?
C4A C3A C4A 102.8(12) 10_556 . ?
C3A C4A C5A 103.3(8) . . ?
C3A C4A C2A 114.5(8) . . ?
C5A C4A C2A 111.1(7) . . ?
C5A C5A C4A 106.7(4) 10_556 . ?
C1B N1B Ag 158.9(17) . . ?
N1B C1B C2B 178.5(19) . . ?
C1B C2B C4B 110.7(7) . . ?
C4B C3B C4B 103.4(15) 10 . ?
C3B C4B C5B 103.3(8) . . ?
C3B C4B C2B 114.5(8) . . ?
C5B C4B C2B 111.0(7) . . ?
C5B C5B C4B 106.5(6) 10 . ?
F1 Sb F3B 91.4(8) . 2 ?
F1 Sb F3B 91.4(8) . 4 ?
F3B Sb F3B 89.97(4) 2 4 ?
F1 Sb F3B 91.4(8) . 3 ?
F3B Sb F3B 89.97(4) 2 3 ?
F3B Sb F3B 177.3(16) 4 3 ?
F1 Sb F3B 91.4(8) . . ?
F3B Sb F3B 177.3(16) 2 . ?
F3B Sb F3B 89.97(4) 4 . ?
F3B Sb F3B 89.97(4) 3 . ?
F1 Sb F3C 83.4(12) . 4 ?
F3B Sb F3C 118.9(4) 2 4 ?
F3B Sb F3C 30.00(7) 4 4 ?
F3B Sb F3C 150.6(4) 3 4 ?
F3B Sb F3C 61.4(6) . 4 ?
F1 Sb F3C 83.4(12) . 2 ?
F3B Sb F3C 30.00(7) 2 2 ?
F3B Sb F3C 61.4(6) 4 2 ?
F3B Sb F3C 118.9(4) 3 2 ?
F3B Sb F3C 150.6(4) . 2 ?
F3C Sb F3C 89.2(3) 4 2 ?
F1 Sb F3C 83.4(12) . 3 ?
F3B Sb F3C 61.4(6) 2 3 ?
F3B Sb F3C 150.6(4) 4 3 ?
F3B Sb F3C 30.00(7) 3 3 ?
F3B Sb F3C 118.9(4) . 3 ?
F3C Sb F3C 167(2) 4 3 ?
F3C Sb F3C 89.2(3) 2 3 ?
F1 Sb F3C 83.4(12) . . ?
F3B Sb F3C 150.6(4) 2 . ?
F3B Sb F3C 118.9(4) 4 . ?
F3B Sb F3C 61.4(6) 3 . ?
F3B Sb F3C 30.00(7) . . ?
F3C Sb F3C 89.2(3) 4 . ?
F3C Sb F3C 167(2) 2 . ?
F3C Sb F3C 89.2(3) 3 . ?
F1 Sb F3A 91.8(5) . 2 ?
F3B Sb F3A 30.00(7) 2 2 ?
F3B Sb F3A 119.94(8) 4 2 ?
F3B Sb F3A 59.96(8) 3 2 ?
F3B Sb F3A 149.83(12) . 2 ?
F3C Sb F3A 148.7(5) 4 2 ?
F3C Sb F3A 59.5(3) 2 2 ?
F3C Sb F3A 32.1(7) 3 2 ?
F3C Sb F3A 121.0(4) . 2 ?
F1 Sb F3A 91.8(5) . 4 ?
F3B Sb F3A 59.96(8) 2 4 ?
F3B Sb F3A 30.00(7) 4 4 ?
F3B Sb F3A 149.83(12) 3 4 ?
F3B Sb F3A 119.94(8) . 4 ?
F3C Sb F3A 59.5(3) 4 4 ?
F3C Sb F3A 32.1(7) 2 4 ?
F3C Sb F3A 121.0(4) 3 4 ?
F3C Sb F3A 148.7(5) . 4 ?
F3A Sb F3A 89.95(3) 2 4 ?
F1 Sb F3A 91.8(5) . 3 ?
F3B Sb F3A 119.94(8) 2 3 ?
F3B Sb F3A 149.83(12) 4 3 ?
F3B Sb F3A 30.00(7) 3 3 ?
F3B Sb F3A 59.96(8) . 3 ?
F3C Sb F3A 121.0(4) 4 3 ?
F3C Sb F3A 148.7(5) 2 3 ?
F3C Sb F3A 59.5(3) 3 3 ?
F3C Sb F3A 32.1(7) . 3 ?
F3A Sb F3A 89.95(3) 2 3 ?
F3A Sb F3A 176.5(9) 4 3 ?
F1 Sb F3A 91.8(5) . . ?
F3B Sb F3A 149.83(12) 2 . ?
F3B Sb F3A 59.96(8) 4 . ?
F3B Sb F3A 119.94(8) 3 . ?
F3B Sb F3A 30.00(7) . . ?
F3C Sb F3A 32.1(7) 4 . ?
F3C Sb F3A 121.0(4) 2 . ?
F3C Sb F3A 148.7(5) 3 . ?
F3C Sb F3A 59.5(3) . . ?
F3A Sb F3A 176.5(9) 2 . ?
F3A Sb F3A 89.95(3) 4 . ?
F3A Sb F3A 89.95(3) 3 . ?
F1 Sb F2 180.000(1) . . ?
F3B Sb F2 88.6(8) 2 . ?
F3B Sb F2 88.6(8) 4 . ?
F3B Sb F2 88.6(8) 3 . ?
F3B Sb F2 88.6(8) . . ?
F3C Sb F2 96.6(12) 4 . ?
F3C Sb F2 96.6(12) 2 . ?
F3C Sb F2 96.6(12) 3 . ?
F3C Sb F2 96.6(12) . . ?
F3A Sb F2 88.2(5) 2 . ?
F3A Sb F2 88.2(5) 4 . ?
F3A Sb F2 88.2(5) 3 . ?
F3A Sb F2 88.2(5) . . ?

loop_
_geom_bond_atom_site_label_1
_geom_bond_atom_site_label_2
_geom_bond_distance
_geom_bond_site_symmetry_2
_geom_bond_publ_flag
Ag N1A 2.268(8) . ?
Ag N1A 2.268(8) 16_545 ?
Ag N1A 2.268(8) 15 ?
Ag N1A 2.268(8) 2_655 ?
Ag N1B 2.288(14) . ?
Ag N1B 2.288(14) 15 ?
Ag N1B 2.288(14) 16_545 ?
Ag N1B 2.288(14) 2_655 ?
N1A C1A 1.140(12) . ?
C1A C2A 1.462(13) . ?
C2A C4A 1.552(10) . ?
C3A C4A 1.521(12) 10_556 ?
C3A C4A 1.521(12) . ?
C4A C5A 1.544(12) . ?
C5A C5A 1.492(18) 10_556 ?
N1B C1B 1.140(12) . ?
C1B C2B 1.462(13) . ?
C2B C4B 1.552(11) . ?
C3B C4B 1.521(12) 10 ?
C3B C4B 1.521(12) . ?
C4B C5B 1.544(12) . ?
C5B C5B 1.51(4) 10 ?
Sb F1 1.828(10) . ?
Sb F3B 1.849(8) 2 ?
Sb F3B 1.849(8) 4 ?
Sb F3B 1.849(8) 3 ?
Sb F3B 1.849(8) . ?
Sb F3C 1.850(8) 4 ?
Sb F3C 1.850(8) 2 ?
Sb F3C 1.850(8) 3 ?
Sb F3C 1.850(8) . ?
Sb F3A 1.850(7) 2 ?
Sb F3A 1.850(7) 4 ?
Sb F3A 1.850(7) 3 ?
Sb F3A 1.850(7) . ?
Sb F2 1.890(9) . ?

loop_
_geom_torsion_atom_site_label_1
_geom_torsion_atom_site_label_2
_geom_torsion_atom_site_label_3
_geom_torsion_atom_site_label_4
_geom_torsion
_geom_torsion_site_symmetry_1
_geom_torsion_site_symmetry_2
_geom_torsion_site_symmetry_3
_geom_torsion_site_symmetry_4
_geom_torsion_publ_flag
N1A Ag N1A C1A -17(2) 16_545 . . . ?
N1A Ag N1A C1A 106(2) 15 . . . ?
N1A Ag N1A C1A -135(2) 2_655 . . . ?
N1B Ag N1A C1A 19(2) . . . . ?
N1B Ag N1A C1A 152(3) 15 . . . ?
N1B Ag N1A C1A -88(2) 16_545 . . . ?
N1B Ag N1A C1A 127(2) 2_655 . . . ?
Ag N1A C1A C2A 81(100) . . . . ?
N1A C1A C2A C4A 28(100) . . . . ?
C4A C3A C4A C5A 39.9(12) 10_556 . . . ?
C4A C3A C4A C2A 160.8(7) 10_556 . . . ?
C1A C2A C4A C3A 67.0(11) . . . . ?
C1A C2A C4A C5A -176.5(9) . . . . ?
C3A C4A C5A C5A -24.7(8) . . . 10_556 ?
C2A C4A C5A C5A -147.9(6) . . . 10_556 ?
N1A Ag N1B C1B 19(4) . . . . ?
N1A Ag N1B C1B 153(5) 16_545 . . . ?
N1A Ag N1B C1B -89(5) 15 . . . ?
N1A Ag N1B C1B 126(4) 2_655 . . . ?
N1B Ag N1B C1B -17(5) 15 . . . ?
N1B Ag N1B C1B 106(5) 16_545 . . . ?
N1B Ag N1B C1B -135(5) 2_655 . . . ?
Ag N1B C1B C2B 142(82) . . . . ?
N1B C1B C2B C4B -32(86) . . . . ?
C4B C3B C4B C5B 40(2) 10 . . . ?
C4B C3B C4B C2B 160.7(18) 10 . . . ?
C1B C2B C4B C3B 68.2(18) . . . . ?
C1B C2B C4B C5B -175.3(16) . . . . ?
C3B C4B C5B C5B -24.5(12) . . . 10 ?
C2B C4B C5B C5B -147.7(13) . . . 10 ?
